data_4300975
loop_
_publ_author_name
'Wadas, Thaddeus J.'
'Chakraborty, Soma'
'Lachicotte, Rene J.'
'Wang, Quan-Ming'
'Eisenberg, Richard'

_publ_section_title
;
 Facile Synthesis, Structure, and Luminescence Properties of
 Pt(diimine)bis(arylacetylide) Chromophore--Donor Dyads
;
_journal_coden_ASTM INOCAJ
_journal_issue 8
_journal_name_full 'Inorganic Chemistry'
_journal_page_first 2628
_journal_page_last 2638
_journal_paper_doi 10.1021/ic048886l
_journal_volume 44
_journal_year 2005
_chemical_formula_sum 'C58 H46 N6 Pt'
_chemical_formula_weight 1022.10
_space_group_IT_number 15
_symmetry_cell_setting monoclinic
_symmetry_space_group_name_Hall '-C 2yc'
_symmetry_space_group_name_H-M 'C 1 2/c 1'
_atom_sites_solution_hydrogens geom
_atom_sites_solution_primary direct
_atom_sites_solution_secondary difmap
_audit_creation_method SHELXL-97
_cell_angle_alpha 90.00
_cell_angle_beta 91.356(2)
_cell_angle_gamma 90.00
_cell_formula_units_Z 4
_cell_length_a 30.1689(18)
_cell_length_b 15.5466(8)
_cell_length_c 9.7179(5)
_cell_measurement_temperature 293(2)
_cell_volume 4556.7(4)
_computing_cell_refinement 'Bruker SMART'
_computing_data_collection 'Bruker SMART'
_computing_data_reduction 'Bruker SHELXTL'
_computing_molecular_graphics 'Bruker SHELXTL'
_computing_publication_material 'Bruker SHELXTL'
_computing_structure_refinement 'SHELXL-97 (Sheldrick, 1997)'
_computing_structure_solution 'SHELXS-97 (Sheldrick, 1990)'
_diffrn_ambient_temperature 293(2)
_diffrn_measured_fraction_theta_full 0.951
_diffrn_measured_fraction_theta_max 0.951
_diffrn_measurement_device_type 'CCD area detector'
_diffrn_measurement_method 'phi and omega scans'
_diffrn_radiation_monochromator graphite
_diffrn_radiation_source 'fine-focus sealed tube'
_diffrn_radiation_type MoK\a
_diffrn_radiation_wavelength 0.71073
_diffrn_reflns_av_R_equivalents 0.0211
_diffrn_reflns_av_sigmaI/netI 0.0191
_diffrn_reflns_limit_h_max 40
_diffrn_reflns_limit_h_min -26
_diffrn_reflns_limit_k_max 20
_diffrn_reflns_limit_k_min -20
_diffrn_reflns_limit_l_max 11
_diffrn_reflns_limit_l_min -12
_diffrn_reflns_number 14259
_diffrn_reflns_theta_full 28.29
_diffrn_reflns_theta_max 28.29
_diffrn_reflns_theta_min 2.41
_exptl_absorpt_coefficient_mu 3.126
_exptl_absorpt_correction_T_max 0.928
_exptl_absorpt_correction_T_min 0.737
_exptl_absorpt_correction_type SADABS
_exptl_crystal_colour Orange
_exptl_crystal_density_diffrn 1.490
_exptl_crystal_density_meas ?
_exptl_crystal_density_method 'not measured'
_exptl_crystal_description Needle
_exptl_crystal_F_000 2056
_exptl_crystal_size_max 0.18
_exptl_crystal_size_mid 0.20
_exptl_crystal_size_min 0.40
_refine_diff_density_max 0.996
_refine_diff_density_min -0.315
_refine_diff_density_rms 0.071
_refine_ls_extinction_method none
_refine_ls_goodness_of_fit_ref 1.089
_refine_ls_hydrogen_treatment mixed
_refine_ls_matrix_type full
_refine_ls_number_parameters 296
_refine_ls_number_reflns 5381
_refine_ls_number_restraints 0
_refine_ls_restrained_S_all 1.089
_refine_ls_R_factor_all 0.0229
_refine_ls_R_factor_gt 0.0208
_refine_ls_shift/su_max 3.190
_refine_ls_shift/su_mean 0.045
_refine_ls_structure_factor_coef Fsqd
_refine_ls_weighting_details 'calc w=1/[\s^2^(Fo^2^)+(0.0350P)^2^+0.9171P] where P=(Fo^2^+2Fc^2^)/3'
_refine_ls_weighting_scheme calc
_refine_ls_wR_factor_gt 0.0546
_refine_ls_wR_factor_ref 0.0554
_reflns_number_gt 5061
_reflns_number_total 5381
_reflns_threshold_expression >2sigma(I)
_cod_data_source_file ic048886lsi20040813_030005_2.cif
_cod_data_source_block 2
_cod_depositor_comments
;
The following automatic conversions were performed:
'_symmetry_cell_setting' value 'Monoclinic' changed to 'monoclinic'
according to '/home/saulius/struct/CIF-dictionaries/cif_core.dic'
dictionary named 'cif_core.dic' version 2.4.1 from 2010-06-29.

Automatic conversion script
Id: cif_fix_enum 1527 2010-12-29 10:47:43Z saulius 

The following automatic conversions were performed:

'_exptl_crystal_density_meas' value 'na' was changed to '?' - the
value is perceived as not measured.

Automatic conversion script
Id: cif_fix_values 3008 2015-01-20 13:52:24Z robertas 
;
_cod_original_cell_volume 4556.6(4)
_cod_database_code 4300975

loop_
_symmetry_equiv_pos_as_xyz
'x, y, z'
'-x, y, -z+1/2'
'x+1/2, y+1/2, z'
'-x+1/2, y+1/2, -z+1/2'
'-x, -y, -z'
'x, -y, z-1/2'
'-x+1/2, -y+1/2, -z'
'x+1/2, -y+1/2, z-1/2'

loop_
_atom_site_label
_atom_site_type_symbol
_atom_site_fract_x
_atom_site_fract_y
_atom_site_fract_z
_atom_site_U_iso_or_equiv
_atom_site_adp_type
_atom_site_occupancy
_atom_site_symmetry_multiplicity
_atom_site_calc_flag
_atom_site_refinement_flags
_atom_site_disorder_assembly
_atom_site_disorder_group
Pt1 Pt 0.5000 0.517781(7) 0.7500 0.03329(5) Uani 1 2 d S . .
N1 N 0.47091(6) 0.41586(12) 0.64648(18) 0.0344(3) Uani 1 1 d . . .
N2 N 0.69697(7) 0.84130(15) 1.3493(2) 0.0529(5) Uani 1 1 d . . .
N3 N 0.80273(12) 1.0828(3) 1.6471(4) 0.1019(12) Uani 1 1 d . . .
C1 C 0.44246(7) 0.41822(15) 0.5386(2) 0.0387(4) Uani 1 1 d . . .
H1A H 0.4322 0.4712 0.5071 0.046 Uiso 1 1 calc R . .
C2 C 0.42772(8) 0.34346(15) 0.4721(2) 0.0415(5) Uani 1 1 d . . .
H2A H 0.4080 0.3479 0.3975 0.050 Uiso 1 1 calc R . .
C3 C 0.44175(7) 0.26364(15) 0.5145(2) 0.0379(4) Uani 1 1 d . . .
C4 C 0.47111(7) 0.25944(14) 0.6321(2) 0.0378(4) Uani 1 1 d . . .
C5 C 0.48481(7) 0.33673(14) 0.6916(2) 0.0343(4) Uani 1 1 d . . .
C6 C 0.48635(9) 0.18098(15) 0.6936(2) 0.0475(5) Uani 1 1 d . . .
H6A H 0.4773 0.1288 0.6555 0.057 Uiso 1 1 calc R . .
C7 C 0.42683(8) 0.18498(15) 0.4405(2) 0.0422(5) Uani 1 1 d . . .
C8 C 0.45679(9) 0.12777(18) 0.3866(3) 0.0572(7) Uani 1 1 d . . .
H8A H 0.4870 0.1374 0.3992 0.069 Uiso 1 1 calc R . .
C9 C 0.44216(11) 0.0558(2) 0.3134(3) 0.0653(7) Uani 1 1 d . . .
H9A H 0.4626 0.0181 0.2762 0.078 Uiso 1 1 calc R . .
C10 C 0.39749(12) 0.0405(2) 0.2963(3) 0.0634(8) Uani 1 1 d . . .
H10A H 0.3877 -0.0080 0.2484 0.076 Uiso 1 1 calc R . .
C13 C 0.53362(8) 0.60421(14) 0.8539(2) 0.0384(4) Uani 1 1 d . . .
C11 C 0.36739(10) 0.0964(2) 0.3498(3) 0.0639(8) Uani 1 1 d . . .
H11A H 0.3372 0.0857 0.3380 0.077 Uiso 1 1 calc R . .
C12 C 0.38162(9) 0.16936(19) 0.4217(3) 0.0530(6) Uani 1 1 d . . .
H12A H 0.3610 0.2074 0.4570 0.064 Uiso 1 1 calc R . .
C14 C 0.55736(8) 0.65046(15) 0.9228(2) 0.0406(5) Uani 1 1 d . . .
C15 C 0.58745(7) 0.70315(15) 1.0042(2) 0.0386(4) Uani 1 1 d . . .
C16 C 0.59756(8) 0.78678(16) 0.9639(2) 0.0449(5) Uani 1 1 d . . .
H16A H 0.5841 0.8096 0.8850 0.054 Uiso 1 1 calc R . .
C17 C 0.62734(9) 0.83611(16) 1.0395(3) 0.0481(5) Uani 1 1 d . . .
H17A H 0.6339 0.8914 1.0097 0.058 Uiso 1 1 calc R . .
C18 C 0.64777(8) 0.80489(17) 1.1597(2) 0.0441(5) Uani 1 1 d . . .
C19 C 0.63719(8) 0.72193(17) 1.2022(2) 0.0481(5) Uani 1 1 d . . .
H19A H 0.6499 0.7002 1.2830 0.058 Uiso 1 1 calc R . .
C20 C 0.60802(8) 0.67153(16) 1.1256(2) 0.0460(5) Uani 1 1 d . . .
H20A H 0.6019 0.6159 1.1547 0.055 Uiso 1 1 calc R . .
C21 C 0.67887(8) 0.86111(18) 1.2364(2) 0.0479(5) Uani 1 1 d . . .
H21A H 0.6855 0.9145 1.1988 0.057 Uiso 1 1 calc R . .
C22 C 0.72370(9) 0.9052(2) 1.4206(3) 0.0542(6) Uani 1 1 d . . .
C23 C 0.71995(12) 0.9943(2) 1.4015(4) 0.0641(8) Uani 1 1 d . . .
H23A H 0.6992 1.0147 1.3370 0.077 Uiso 1 1 calc R . .
C24 C 0.74544(11) 1.0527(2) 1.4736(3) 0.0655(7) Uani 1 1 d . . .
H24A H 0.7419 1.1112 1.4569 0.079 Uiso 1 1 calc R . .
C25 C 0.77685(12) 1.0245(2) 1.5725(4) 0.0665(9) Uani 1 1 d . . .
C26 C 0.77924(12) 0.9349(3) 1.5961(4) 0.0773(10) Uani 1 1 d . . .
H26A H 0.7988 0.9141 1.6636 0.093 Uiso 1 1 calc R . .
C27 C 0.75360(12) 0.8783(2) 1.5224(3) 0.0706(8) Uani 1 1 d . . .
H27A H 0.7562 0.8198 1.5410 0.085 Uiso 1 1 calc R . .
C28 C 0.79701(14) 1.1744(3) 1.6293(4) 0.0945(13) Uani 1 1 d . . .
H28A H 0.7755 1.1850 1.5568 0.142 Uiso 1 1 calc R . .
H28B H 0.8248 1.1999 1.6059 0.142 Uiso 1 1 calc R . .
H28C H 0.7869 1.1992 1.7135 0.142 Uiso 1 1 calc R . .
C29 C 0.83730(16) 1.0519(4) 1.7373(5) 0.1228(19) Uani 1 1 d . . .
H29A H 0.8456 0.9948 1.7101 0.184 Uiso 1 1 calc R . .
H29B H 0.8270 1.0507 1.8300 0.184 Uiso 1 1 calc R . .
H29C H 0.8625 1.0893 1.7323 0.184 Uiso 1 1 calc R . .

loop_
_atom_site_aniso_label
_atom_site_aniso_U_11
_atom_site_aniso_U_22
_atom_site_aniso_U_33
_atom_site_aniso_U_23
_atom_site_aniso_U_13
_atom_site_aniso_U_12
Pt1 0.03609(7) 0.02803(6) 0.03554(7) 0.000 -0.00375(4) 0.000
N1 0.0352(9) 0.0325(8) 0.0353(8) 0.0026(7) -0.0040(7) 0.0009(7)
N2 0.0476(11) 0.0555(13) 0.0551(12) -0.0043(10) -0.0080(9) -0.0015(10)
N3 0.095(2) 0.108(3) 0.101(2) -0.011(2) -0.0394(19) -0.035(2)
C1 0.0419(11) 0.0361(11) 0.0378(10) 0.0042(8) -0.0075(8) 0.0007(9)
C2 0.0415(11) 0.0430(12) 0.0394(11) 0.0009(9) -0.0125(9) -0.0017(9)
C3 0.0376(11) 0.0387(11) 0.0371(10) -0.0010(9) -0.0059(8) -0.0049(9)
C4 0.0395(11) 0.0344(10) 0.0391(10) 0.0013(9) -0.0078(8) -0.0020(9)
C5 0.0352(10) 0.0324(10) 0.0351(10) 0.0002(8) -0.0041(8) 0.0000(8)
C6 0.0615(15) 0.0298(10) 0.0505(13) -0.0019(10) -0.0157(11) -0.0027(10)
C7 0.0487(12) 0.0387(12) 0.0388(11) -0.0003(9) -0.0080(9) -0.0070(10)
C8 0.0503(14) 0.0498(14) 0.0708(17) -0.0136(13) -0.0148(12) -0.0011(12)
C9 0.0716(19) 0.0464(15) 0.0773(19) -0.0164(15) -0.0120(15) 0.0023(15)
C10 0.082(2) 0.0462(14) 0.0615(17) -0.0096(13) -0.0077(15) -0.0223(15)
C13 0.0414(11) 0.0333(11) 0.0405(11) 0.0025(9) 0.0004(9) 0.0021(9)
C11 0.0595(16) 0.0667(18) 0.0654(17) -0.0163(15) -0.0013(13) -0.0277(15)
C12 0.0516(14) 0.0576(15) 0.0497(13) -0.0078(12) -0.0034(11) -0.0145(12)
C14 0.0420(11) 0.0367(11) 0.0430(11) -0.0025(9) -0.0004(9) -0.0022(9)
C15 0.0376(11) 0.0365(11) 0.0417(11) -0.0062(9) -0.0005(9) -0.0017(9)
C16 0.0528(14) 0.0393(12) 0.0422(11) -0.0008(9) -0.0072(10) -0.0028(10)
C17 0.0559(14) 0.0379(12) 0.0503(13) -0.0021(10) -0.0058(11) -0.0074(11)
C18 0.0424(12) 0.0459(13) 0.0439(12) -0.0093(10) -0.0009(9) -0.0017(10)
C19 0.0471(13) 0.0537(14) 0.0429(12) 0.0016(10) -0.0073(10) 0.0031(11)
C20 0.0476(13) 0.0398(12) 0.0504(13) 0.0048(10) -0.0021(10) -0.0032(10)
C21 0.0419(12) 0.0516(14) 0.0499(13) -0.0065(11) -0.0019(10) -0.0011(10)
C22 0.0482(14) 0.0584(16) 0.0554(14) -0.0055(13) -0.0087(11) -0.0027(12)
C23 0.0590(18) 0.0679(18) 0.0643(19) 0.0005(15) -0.0208(15) 0.0022(15)
C24 0.0688(19) 0.0606(17) 0.0663(18) -0.0053(16) -0.0121(14) -0.0083(16)
C25 0.0556(18) 0.079(2) 0.0643(19) -0.0088(15) -0.0123(14) -0.0147(14)
C26 0.072(2) 0.081(3) 0.077(2) -0.0076(18) -0.0364(17) 0.0077(18)
C27 0.077(2) 0.0608(18) 0.0730(19) -0.0024(15) -0.0231(16) 0.0087(16)
C28 0.098(3) 0.089(3) 0.097(3) -0.025(2) 0.019(2) -0.052(2)
C29 0.092(3) 0.155(4) 0.119(4) 0.006(4) -0.059(3) -0.055(3)

loop_
_atom_type_symbol
_atom_type_description
_atom_type_scat_dispersion_real
_atom_type_scat_dispersion_imag
_atom_type_scat_source
C C 0.0033 0.0016 'International Tables Vol C Tables 4.2.6.8 and 6.1.1.4'
H H 0.0000 0.0000 'International Tables Vol C Tables 4.2.6.8 and 6.1.1.4'
Pt Pt -1.7033 8.3905 'International Tables Vol C Tables 4.2.6.8 and 6.1.1.4'
N N 0.0061 0.0033 'International Tables Vol C Tables 4.2.6.8 and 6.1.1.4'

loop_
_geom_angle_atom_site_label_1
_geom_angle_atom_site_label_2
_geom_angle_atom_site_label_3
_geom_angle
_geom_angle_site_symmetry_1
_geom_angle_site_symmetry_3
_geom_angle_publ_flag
C13 Pt1 C13 92.93(13) . 2_656 ?
C13 Pt1 N1 172.75(8) . . ?
C13 Pt1 N1 93.83(8) 2_656 . ?
C13 Pt1 N1 93.83(8) . 2_656 ?
C13 Pt1 N1 172.75(8) 2_656 2_656 ?
N1 Pt1 N1 79.56(10) . 2_656 ?
C1 N1 C5 117.45(19) . . ?
C1 N1 Pt1 128.19(15) . . ?
C5 N1 Pt1 114.27(13) . . ?
C21 N2 C22 118.5(3) . . ?
C25 N3 C29 119.6(4) . . ?
C25 N3 C28 121.1(4) . . ?
C29 N3 C28 119.2(4) . . ?
N1 C1 C2 122.0(2) . . ?
C3 C2 C1 121.4(2) . . ?
C2 C3 C4 117.5(2) . . ?
C2 C3 C7 120.79(19) . . ?
C4 C3 C7 121.7(2) . . ?
C5 C4 C3 117.7(2) . . ?
C5 C4 C6 118.25(18) . . ?
C3 C4 C6 124.1(2) . . ?
N1 C5 C4 123.88(18) . . ?
N1 C5 C5 115.86(11) . 2_656 ?
C4 C5 C5 120.26(12) . 2_656 ?
C6 C6 C4 121.44(12) 2_656 . ?
C8 C7 C12 119.1(2) . . ?
C8 C7 C3 121.4(2) . . ?
C12 C7 C3 119.5(2) . . ?
C7 C8 C9 120.6(3) . . ?
C10 C9 C8 119.9(3) . . ?
C11 C10 C9 120.1(3) . . ?
C14 C13 Pt1 172.9(2) . . ?
C10 C11 C12 120.5(3) . . ?
C7 C12 C11 119.7(3) . . ?
C13 C14 C15 177.4(2) . . ?
C16 C15 C20 117.8(2) . . ?
C16 C15 C14 120.9(2) . . ?
C20 C15 C14 121.3(2) . . ?
C17 C16 C15 120.8(2) . . ?
C16 C17 C18 121.5(2) . . ?
C19 C18 C17 118.1(2) . . ?
C19 C18 C21 123.2(2) . . ?
C17 C18 C21 118.8(2) . . ?
C20 C19 C18 120.8(2) . . ?
C19 C20 C15 121.0(2) . . ?
N2 C21 C18 123.9(3) . . ?
C27 C22 C23 116.2(3) . . ?
C27 C22 N2 118.7(3) . . ?
C23 C22 N2 125.0(3) . . ?
C24 C23 C22 122.9(3) . . ?
C23 C24 C25 120.3(4) . . ?
N3 C25 C24 121.0(3) . . ?
N3 C25 C26 122.2(3) . . ?
C24 C25 C26 116.8(3) . . ?
C27 C26 C25 121.7(3) . . ?
C26 C27 C22 122.1(3) . . ?

loop_
_geom_bond_atom_site_label_1
_geom_bond_atom_site_label_2
_geom_bond_distance
_geom_bond_site_symmetry_2
_geom_bond_publ_flag
Pt1 C13 1.951(2) . ?
Pt1 C13 1.951(2) 2_656 ?
Pt1 N1 2.0618(18) . ?
Pt1 N1 2.0618(18) 2_656 ?
N1 C1 1.339(3) . ?
N1 C5 1.368(3) . ?
N2 C21 1.252(3) . ?
N2 C22 1.447(3) . ?
N3 C25 1.389(4) . ?
N3 C29 1.430(6) . ?
N3 C28 1.445(6) . ?
C1 C2 1.398(3) . ?
C2 C3 1.371(3) . ?
C3 C4 1.430(3) . ?
C3 C7 1.484(3) . ?
C4 C5 1.392(3) . ?
C4 C6 1.430(3) . ?
C5 C5 1.443(4) 2_656 ?
C6 C6 1.355(5) 2_656 ?
C7 C8 1.380(4) . ?
C7 C12 1.393(3) . ?
C8 C9 1.392(4) . ?
C9 C10 1.375(5) . ?
C10 C11 1.368(5) . ?
C011 C14 1.206(3) . ?
C11 C12 1.394(4) . ?
C14 C15 1.445(3) . ?
C15 C16 1.394(3) . ?
C15 C20 1.408(3) . ?
C16 C17 1.380(3) . ?
C17 C18 1.395(3) . ?
C18 C19 1.394(4) . ?
C18 C21 1.472(3) . ?
C19 C20 1.382(3) . ?
C22 C27 1.388(4) . ?
C22 C23 1.401(4) . ?
C23 C24 1.371(5) . ?
C24 C25 1.404(5) . ?
C25 C26 1.412(6) . ?
C26 C27 1.363(5) . ?
